data_1527027
loop_
_publ_author_name
'Yonkeu, A.L.'
'Buschmann, V.'
'Goossens, A.M.'
'Miehe, G.'
'Martens, J.A.'
'Fuess, H.'

_publ_section_title
;
 Structural characterization of a new "core-shell" zeolite overgrowth
 system: faujasite on micro-sized EMT crystals
;
_journal_name_full 'Crystal Engineering'
_journal_page_first 253
_journal_page_last 267
_journal_volume 4
_journal_year 2001
_chemical_formula_sum 'Al20 Na20 O192 Si76'
_chemical_name_systematic 'Na20 (Al20 Si76 O192)'
_space_group_IT_number 194
_symmetry_space_group_name_Hall '-P 6c 2c'
_symmetry_space_group_name_H-M 'P 63/m m c'
_cell_angle_alpha 90
_cell_angle_beta 90
_cell_angle_gamma 120
_cell_formula_units_Z 1
_cell_length_a 17.4426
_cell_length_b 17.4426
_cell_length_c 28.446
_cell_volume 7495.046
_citation_journal_id_ASTM CRYEF8
_cod_data_source_file Yonkeu_CRYEF8_2001_985.cif
_cod_data_source_block Al20Na20O192Si76
_cod_original_cell_volume 7495.045
_cod_database_code 1527027

loop_
_symmetry_equiv_pos_as_xyz
x,y,z
x-y,x,z+1/2
-y,x-y,z
-x,-y,z+1/2
-x+y,-x,z
y,-x+y,z+1/2
-y,-x,-z+1/2
x-y,-y,-z
x,x-y,-z+1/2
y,x,-z
-x+y,y,-z+1/2
-x,-x+y,-z
-x,-y,-z
-x+y,-x,-z-1/2
y,-x+y,-z
x,y,-z-1/2
x-y,x,-z
-y,x-y,-z-1/2
y,x,z-1/2
-x+y,y,z
-x,-x+y,z-1/2
-y,-x,z
x-y,-y,z-1/2
x,x-y,z

loop_
_atom_site_label
_atom_site_type_symbol
_atom_site_fract_x
_atom_site_fract_y
_atom_site_fract_z
_atom_site_occupancy
_atom_site_U_iso_or_equiv
Na3 Na+1 0.405 0.2025 0.383 0.79 0.0
Al2 Al+3 0.428 0.039 0.109 0.2083 0.0
O4 O-2 0.405 0.093 0.071 1 0.0
O9 O-2 0.591 0.182 -0.076 1 0.0
Al4 Al+3 0.488 0.154 0.196 0.2083 0.0
O3 O-2 0.34 0.17 0.016 1 0.0
Al3 Al+3 0.484 0.151 -0.072 0.2083 0.0
Al1 Al+3 0.374 0.096 0.019 0.2083 0.0
Si4 Si+4 0.488 0.154 0.196 0.7917 0.0
O12 O-2 0.453 0.127 0.25 1 0.0
Na2 Na+1 0.3333 0.6667 0.103 0.6 0.0
O10 O-2 0.475 0.2375 0.179 1 0.0
O11 O-2 0.592 0.184 0.193 1 0.0
O2 O-2 0.293 0 0 1 0.0
O1 O-2 0.456 0.126 -0.018 1 0.0
O7 O-2 0.53 0.06 0.097 1 0.0
O5 O-2 0.428 0.071 0.162 1 0.0
Si1 Si+4 0.374 0.096 0.019 0.7917 0.0
Na1 Na+1 0.555 0.11 0.014 0.6 0.0
Si2 Si+4 0.428 0.039 0.109 0.7917 0.0
O6 O-2 0.361 -0.069 0.108 1 0.0
O8 O-2 0.475 0.2375 -0.089 1 0.0
Si3 Si+4 0.484 0.151 -0.072 0.7917 0.0
